data_7050631
loop_
_publ_author_name
'Chu, Qianli'
'Wang, Zheming'
'Huang, Qichen'
'Yan, Chunhua'
'Zhu, Shizheng'

_publ_section_title
;
 Fluorine-containing donor-acceptor complexes: crystallographic study
 of the interactions between electronegative atoms (N, O, S) and
 halogen atoms (I, Br)
;
_journal_issue 10
_journal_name_full 'New Journal of Chemistry'
_journal_page_first 1522
_journal_paper_doi 10.1039/b305312c
_journal_volume 27
_journal_year 2003
_chemical_formula_sum 'C7 H11 F4 I2 N O'
_chemical_formula_weight 454.97
_chemical_melting_point 316
_chemical_name_systematic
;
?
;
_space_group_IT_number 2
_symmetry_cell_setting triclinic
_symmetry_space_group_name_Hall '-P 1'
_symmetry_space_group_name_H-M 'P -1'
_atom_sites_solution_hydrogens geom
_atom_sites_solution_primary direct
_atom_sites_solution_secondary difmap
_audit_creation_method SHELXL-97
_cell_angle_alpha 77.793(3)
_cell_angle_beta 81.707(3)
_cell_angle_gamma 77.341(3)
_cell_formula_units_Z 2
_cell_length_a 6.8922(2)
_cell_length_b 6.8945(3)
_cell_length_c 14.5254(7)
_cell_measurement_reflns_used 3961
_cell_measurement_temperature 180(2)
_cell_measurement_theta_max 27.480
_cell_measurement_theta_min 3.535
_cell_volume 654.74(5)
_computing_cell_refinement 'HKL Scalepack (Otwinowski & Minor, 1997)'
_computing_data_collection 'KappaCCD (Nonius B. V., 1998)'
_computing_data_reduction 'HKL Denzo (Otwinowski & Minor, 1997) & maXus (Mackay et al., 1998)'
_computing_molecular_graphics 'Bruker SHELXTL V5.1 (Sheldrick, 1998)'
_computing_publication_material 'SHELXL-97 (Sheldrick, 1997)'
_computing_structure_refinement 'SHELXL-97 (Sheldrick, 1997)'
_computing_structure_solution 'SHELXS-97 (Sheldrick, 1997)'
_diffrn_ambient_temperature 180(2)
_diffrn_measured_fraction_theta_full 0.959
_diffrn_measured_fraction_theta_max 0.959
_diffrn_measurement_device_type 'NONIUS KappaCCD Diffractometer'
_diffrn_measurement_method CCD
_diffrn_radiation_monochromator graphite
_diffrn_radiation_source 'fine-focus sealed tube'
_diffrn_radiation_type MoK\a
_diffrn_radiation_wavelength 0.71073
_diffrn_reflns_av_R_equivalents 0.0431
_diffrn_reflns_av_sigmaI/netI 0.0352
_diffrn_reflns_limit_h_max 9
_diffrn_reflns_limit_h_min -9
_diffrn_reflns_limit_k_max 9
_diffrn_reflns_limit_k_min -9
_diffrn_reflns_limit_l_max 20
_diffrn_reflns_limit_l_min -20
_diffrn_reflns_number 11693
_diffrn_reflns_theta_full 30.06
_diffrn_reflns_theta_max 30.06
_diffrn_reflns_theta_min 3.50
_exptl_absorpt_coefficient_mu 4.828
_exptl_crystal_colour colorless
_exptl_crystal_density_diffrn 2.308
_exptl_crystal_density_method 'not measured'
_exptl_crystal_description block
_exptl_crystal_F_000 420
_exptl_crystal_size_max 0.35
_exptl_crystal_size_mid 0.45
_exptl_crystal_size_min 0.38
_refine_diff_density_max 1.471
_refine_diff_density_min -1.208
_refine_diff_density_rms 0.134
_refine_ls_extinction_coef 0.0113(12)
_refine_ls_extinction_expression Fc^*^=kFc[1+0.001xFc^2^\l^3^/sin(2\q)]^-1/4^
_refine_ls_extinction_method SHELXL
_refine_ls_goodness_of_fit_ref 1.038
_refine_ls_hydrogen_treatment mixed
_refine_ls_matrix_type full
_refine_ls_number_parameters 181
_refine_ls_number_reflns 3690
_refine_ls_number_restraints 0
_refine_ls_restrained_S_all 1.038
_refine_ls_R_factor_all 0.0414
_refine_ls_R_factor_gt 0.0340
_refine_ls_shift/su_max 0.001
_refine_ls_shift/su_mean 0.000
_refine_ls_structure_factor_coef Fsqd
_refine_ls_weighting_details 'w=1/[\s^2^(Fo^2^)+(0.0347P)^2^+1.7737P] where P=(Fo^2^+2Fc^2^)/3'
_refine_ls_weighting_scheme calc
_refine_ls_wR_factor_gt 0.0849
_refine_ls_wR_factor_ref 0.0896
_reflns_number_gt 3190
_reflns_number_total 3690
_reflns_threshold_expression >2sigma(I)
_cod_data_source_file b305312c.txt
_cod_data_source_block Comp6
_cod_depositor_comments
;
The following automatic conversions were performed:

'_refine_ls_weighting_scheme' value 'calc
w=1/[\s^2^(Fo^2^)+(0.0347P)^2^+1.7737P] where P=(Fo^2^+2Fc^2^)/3' was
changed to 'calc'. New tag '_refine_ls_weighting_details' was
created. The value of the new tag was set to
'w=1/[\s^2^(Fo^2^)+(0.0347P)^2^+1.7737P] where P=(Fo^2^+2Fc^2^)/3'.

Automatic conversion script
Id: cif_fix_values 3143 2015-03-26 13:38:13Z robertas 
;
_cod_original_sg_symbol_H-M P-1
_cod_database_code 7050631

loop_
_symmetry_equiv_pos_as_xyz
'x, y, z'
'-x, -y, -z'

loop_
_atom_site_label
_atom_site_type_symbol
_atom_site_fract_x
_atom_site_fract_y
_atom_site_fract_z
_atom_site_U_iso_or_equiv
_atom_site_adp_type
_atom_site_occupancy
_atom_site_calc_flag
_atom_site_refinement_flags
_atom_site_disorder_assembly
_atom_site_disorder_group
I1 I 0.25664(3) 0.24964(4) 0.101780(16) 0.03201(10) Uani 1 d . . .
I2 I 0.83892(4) 0.30385(4) 0.411344(18) 0.03779(11) Uani 1 d . . .
O O 0.6766(4) 0.0330(5) 0.3335(2) 0.0407(6) Uani 1 d . . .
N N 0.4524(4) -0.1001(5) 0.2165(2) 0.0291(6) Uani 1 d . . .
F1 F 0.0876(6) 0.6780(4) 0.0421(3) 0.0745(11) Uani 1 d . . .
F2 F 0.2125(4) 0.5334(5) -0.0767(2) 0.0690(10) Uani 1 d . . .
F3 F 0.7652(4) 0.6576(5) 0.5002(2) 0.0544(7) Uani 1 d . . .
F4 F 1.0149(4) 0.6571(4) 0.38936(18) 0.0502(7) Uani 1 d . . .
C1 C 0.1035(6) 0.5091(6) 0.0078(3) 0.0353(8) Uani 1 d . . .
C2 C 0.9289(7) 0.5397(7) 0.4624(3) 0.0416(9) Uani 1 d . . .
C3 C 0.6700(6) -0.1182(7) 0.1985(3) 0.0362(8) Uani 1 d . . .
C4 C 0.7356(6) 0.0449(7) 0.2344(3) 0.0405(9) Uani 1 d . . .
C5 C 0.3910(6) -0.1040(6) 0.3176(3) 0.0329(7) Uani 1 d . . .
C6 C 0.4648(6) 0.0573(6) 0.3516(3) 0.0361(8) Uani 1 d . . .
C7 C 0.3871(7) -0.2602(7) 0.1856(3) 0.0425(9) Uani 1 d . . .
H3A H 0.711(10) -0.115(10) 0.137(5) 0.071(19) Uiso 1 d . . .
H3B H 0.745(7) -0.259(7) 0.223(3) 0.034(11) Uiso 1 d . . .
H4A H 0.887(9) 0.016(9) 0.233(4) 0.058(16) Uiso 1 d . . .
H4B H 0.672(7) 0.193(7) 0.198(3) 0.034(11) Uiso 1 d . . .
H5A H 0.457(8) -0.227(8) 0.352(4) 0.046(14) Uiso 1 d . . .
H5B H 0.244(8) -0.070(8) 0.327(4) 0.046(13) Uiso 1 d . . .
H6A H 0.406(7) 0.196(8) 0.321(3) 0.037(12) Uiso 1 d . . .
H6B H 0.426(7) 0.051(7) 0.423(4) 0.041(12) Uiso 1 d . . .
H7A H 0.421(11) -0.253(11) 0.108(5) 0.08(2) Uiso 1 d . . .
H7B H 0.241(8) -0.245(8) 0.201(4) 0.046(13) Uiso 1 d . . .
H7C H 0.444(8) -0.384(8) 0.225(4) 0.043(13) Uiso 1 d . . .

loop_
_atom_site_aniso_label
_atom_site_aniso_U_11
_atom_site_aniso_U_22
_atom_site_aniso_U_33
_atom_site_aniso_U_23
_atom_site_aniso_U_13
_atom_site_aniso_U_12
I1 0.02886(15) 0.03692(15) 0.02989(14) -0.00057(9) -0.00976(9) -0.00672(9)
I2 0.04316(17) 0.03943(16) 0.03698(16) -0.00530(10) -0.01146(11) -0.01823(11)
O 0.0424(15) 0.0455(16) 0.0407(15) -0.0042(12) -0.0170(12) -0.0179(12)
N 0.0270(14) 0.0357(16) 0.0275(14) -0.0070(12) -0.0058(11) -0.0097(12)
F1 0.093(2) 0.0376(15) 0.108(3) -0.0122(16) -0.073(2) -0.0064(15)
F2 0.0322(13) 0.084(2) 0.0604(18) 0.0347(16) 0.0055(12) 0.0009(13)
F3 0.0339(12) 0.0554(17) 0.078(2) -0.0269(15) -0.0131(13) 0.0006(11)
F4 0.0649(17) 0.0554(16) 0.0363(13) 0.0080(11) -0.0121(12) -0.0355(14)
C1 0.0307(18) 0.0358(19) 0.0392(19) 0.0022(15) -0.0113(15) -0.0098(15)
C2 0.048(2) 0.040(2) 0.041(2) -0.0052(17) -0.0086(18) -0.0164(18)
C3 0.0302(18) 0.043(2) 0.0340(19) -0.0065(16) -0.0020(15) -0.0069(16)
C4 0.0307(19) 0.051(2) 0.042(2) -0.0009(18) -0.0067(16) -0.0183(17)
C5 0.0362(19) 0.0342(19) 0.0306(17) -0.0036(14) -0.0022(15) -0.0148(15)
C6 0.041(2) 0.038(2) 0.0321(18) -0.0079(15) -0.0079(16) -0.0110(16)
C7 0.049(2) 0.043(2) 0.043(2) -0.0114(18) -0.0129(19) -0.0168(19)

loop_
_atom_type_symbol
_atom_type_description
_atom_type_scat_dispersion_real
_atom_type_scat_dispersion_imag
_atom_type_scat_source
C C 0.0033 0.0016 'International Tables Vol C Tables 4.2.6.8 and 6.1.1.4'
H H 0.0000 0.0000 'International Tables Vol C Tables 4.2.6.8 and 6.1.1.4'
N N 0.0061 0.0033 'International Tables Vol C Tables 4.2.6.8 and 6.1.1.4'
O O 0.0106 0.0060 'International Tables Vol C Tables 4.2.6.8 and 6.1.1.4'
I I -0.4742 1.8119 'International Tables Vol C Tables 4.2.6.8 and 6.1.1.4'
F F 0.0171 0.0103 'International Tables Vol C Tables 4.2.6.8 and 6.1.1.4'

loop_
_geom_angle_atom_site_label_1
_geom_angle_atom_site_label_2
_geom_angle_atom_site_label_3
_geom_angle
_geom_angle_site_symmetry_1
_geom_angle_site_symmetry_3
_geom_angle_publ_flag
C6 O C4 110.0(3) . . ?
C7 N C5 110.4(3) . . ?
C7 N C3 111.4(3) . . ?
C5 N C3 109.4(3) . . ?
F1 C1 F2 106.9(4) . . ?
F1 C1 C1 108.2(4) . 2_565 ?
F2 C1 C1 108.2(4) . 2_565 ?
F1 C1 I1 110.2(3) . . ?
F2 C1 I1 109.3(3) . . ?
C1 C1 I1 113.8(3) 2_565 . ?
F4 C2 F3 107.8(4) . . ?
F4 C2 C2 109.2(4) . 2_766 ?
F3 C2 C2 107.5(5) . 2_766 ?
F4 C2 I2 109.2(3) . . ?
F3 C2 I2 109.6(3) . . ?
C2 C2 I2 113.4(4) 2_766 . ?
N C3 C4 110.6(3) . . ?
N C3 H3A 111(4) . . ?
C4 C3 H3A 111(4) . . ?
N C3 H3B 113(3) . . ?
C4 C3 H3B 113(3) . . ?
H3A C3 H3B 97(5) . . ?
O C4 C3 110.7(3) . . ?
O C4 H4A 101(3) . . ?
C3 C4 H4A 110(3) . . ?
O C4 H4B 109(2) . . ?
C3 C4 H4B 111(2) . . ?
H4A C4 H4B 115(4) . . ?
N C5 C6 111.0(3) . . ?
N C5 H5A 109(3) . . ?
C6 C5 H5A 104(3) . . ?
N C5 H5B 108(3) . . ?
C6 C5 H5B 106(3) . . ?
H5A C5 H5B 119(4) . . ?
O C6 C5 110.9(3) . . ?
O C6 H6A 108(3) . . ?
C5 C6 H6A 113(3) . . ?
O C6 H6B 109(3) . . ?
C5 C6 H6B 111(3) . . ?
H6A C6 H6B 106(4) . . ?
N C7 H7A 112(4) . . ?
N C7 H7B 109(3) . . ?
H7A C7 H7B 108(5) . . ?
N C7 H7C 106(3) . . ?
H7A C7 H7C 116(5) . . ?
H7B C7 H7C 106(4) . . ?

loop_
_geom_bond_atom_site_label_1
_geom_bond_atom_site_label_2
_geom_bond_distance
_geom_bond_site_symmetry_2
_geom_bond_publ_flag
I1 C1 2.175(4) . ?
I2 C2 2.159(4) . ?
O C6 1.424(5) . ?
O C4 1.428(5) . ?
N C7 1.451(5) . ?
N C5 1.466(5) . ?
N C3 1.467(5) . ?
F1 C1 1.338(5) . ?
F2 C1 1.343(5) . ?
F3 C2 1.358(5) . ?
F4 C2 1.341(5) . ?
C1 C1 1.512(7) 2_565 ?
C2 C2 1.509(9) 2_766 ?
C3 C4 1.509(6) . ?
C3 H3A 0.89(7) . ?
C3 H3B 1.01(5) . ?
C4 H4A 1.02(6) . ?
C4 H4B 1.08(5) . ?
C5 C6 1.513(5) . ?
C5 H5A 0.94(5) . ?
C5 H5B 0.98(5) . ?
C6 H6A 0.99(5) . ?
C6 H6B 1.02(5) . ?
C7 H7A 1.11(7) . ?
C7 H7B 0.98(5) . ?
C7 H7C 0.96(5) . ?
